data_7032999
loop_
_publ_author_name
'Liao, Wei-Qiang'
'Ye, Heng-Yun'
'Zhang, Yi'
'Xiong, Ren-Gen'

_publ_section_title
;
 Phase transitions and dielectric properties of a hexagonal ABX3
 perovskite-type organic-inorganic hybrid compound: [C3H4NS][CdBr3].
;
_journal_issue 23
_journal_name_full 'Dalton transactions (Cambridge, England : 2003)'
_journal_page_first 10614
_journal_page_last 10620
_journal_paper_doi 10.1039/c4dt02875a
_journal_volume 44
_journal_year 2015
_chemical_formula_moiety 'Br3 Cd, C3 H4 N S'
_chemical_formula_sum 'C3 H4 Br3 Cd N S'
_chemical_formula_weight 438.24
_chemical_name_systematic
; 
 ? 
;
_space_group_IT_number 12
_symmetry_cell_setting monoclinic
_symmetry_space_group_name_Hall '-C 2y'
_symmetry_space_group_name_H-M 'C 1 2/m 1'
_atom_sites_solution_hydrogens geom
_atom_sites_solution_primary direct
_atom_sites_solution_secondary difmap
_audit_creation_method SHELXL-97
_cell_angle_alpha 90.00
_cell_angle_beta 90.53(4)
_cell_angle_gamma 90.00
_cell_formula_units_Z 4
_cell_length_a 17.468(4)
_cell_length_b 7.484(5)
_cell_length_c 6.882(4)
_cell_measurement_reflns_used 12903
_cell_measurement_temperature 93(2)
_cell_measurement_theta_max 27.45
_cell_measurement_theta_min 3.08
_cell_volume 899.6(8)
_computing_cell_refinement 'CrystalClear (Rigaku, 2005)'
_computing_data_collection 'CrystalClear (Rigaku, 2005)'
_computing_data_reduction 'CrystalClear (Rigaku, 2005)'
_computing_molecular_graphics 'DIAMOND (Brandenburg & Putz, 2005)'
_computing_publication_material 'PRPKAPPA (Ferguson, 1999)'
_computing_structure_refinement 'SHELXL-97 (Sheldrick, 2008)'
_computing_structure_solution 'SHELXS-97 (Sheldrick, 2008)'
_diffrn_ambient_temperature 93(2)
_diffrn_measured_fraction_theta_full 0.979
_diffrn_measured_fraction_theta_max 0.979
_diffrn_measurement_device_type 'Rigaku SCXmini diffractometer'
_diffrn_measurement_method '\w scans'
_diffrn_radiation_monochromator graphite
_diffrn_radiation_source 'fine-focus sealed tube'
_diffrn_radiation_type MoK\a
_diffrn_radiation_wavelength 0.71073
_diffrn_reflns_av_R_equivalents 0.0845
_diffrn_reflns_av_unetI/netI 0.1078
_diffrn_reflns_limit_h_max 22
_diffrn_reflns_limit_h_min -22
_diffrn_reflns_limit_k_max 9
_diffrn_reflns_limit_k_min -9
_diffrn_reflns_limit_l_max 8
_diffrn_reflns_limit_l_min -6
_diffrn_reflns_number 3189
_diffrn_reflns_theta_full 27.49
_diffrn_reflns_theta_max 27.49
_diffrn_reflns_theta_min 2.96
_exptl_absorpt_coefficient_mu 15.902
_exptl_absorpt_correction_T_max 0.012
_exptl_absorpt_correction_T_min 0.005
_exptl_absorpt_correction_type multi-scan
_exptl_absorpt_process_details 'CrystalClear (Rigaku, 2005)'
_exptl_crystal_colour colorless
_exptl_crystal_density_diffrn 3.236
_exptl_crystal_density_method 'not measured'
_exptl_crystal_description block
_exptl_crystal_F_000 792
_exptl_crystal_size_max 0.36
_exptl_crystal_size_mid 0.32
_exptl_crystal_size_min 0.28
_refine_diff_density_max 2.307
_refine_diff_density_min -1.987
_refine_diff_density_rms 0.430
_refine_ls_extinction_coef 0.0021(4)
_refine_ls_extinction_expression Fc^*^=kFc[1+0.001xFc^2^\l^3^/sin(2\q)]^-1/4^
_refine_ls_extinction_method SHELXL
_refine_ls_goodness_of_fit_ref 1.015
_refine_ls_hydrogen_treatment mixed
_refine_ls_matrix_type full
_refine_ls_number_parameters 60
_refine_ls_number_reflns 1094
_refine_ls_number_restraints 100
_refine_ls_restrained_S_all 0.978
_refine_ls_R_factor_all 0.0817
_refine_ls_R_factor_gt 0.0623
_refine_ls_shift/su_max 0.000
_refine_ls_shift/su_mean 0.000
_refine_ls_structure_factor_coef Fsqd
_refine_ls_weighting_details 'calc w=1/[\s^2^(Fo^2^)+(0.0664P)^2^+32.0497P] where P=(Fo^2^+2Fc^2^)/3'
_refine_ls_weighting_scheme calc
_refine_ls_wR_factor_gt 0.1497
_refine_ls_wR_factor_ref 0.1599
_reflns_number_gt 806
_reflns_number_total 1094
_reflns_threshold_expression >2sigma(I)
_cod_data_source_file c4dt02875a2.cif
_cod_data_source_block 1
_cod_depositor_comments
;
The following automatic conversions were performed:

'_symmetry_cell_setting' value 'Monoclinic' changed to 'monoclinic'
according to
/usr/data/users/saulius/crontab/automatic-downloads/rss-feeds/RSC/lib/dictionaries/cif_core.dic
dictionary named 'cif_core.dic' version 2.4.2 from 2011-04-26.

Automatic conversion script
Id: cif_fix_values 2827 2014-09-09 07:05:25Z andrius 

 Adding full bibliography for 7032997--7032999.cif.
;
_cod_original_cell_volume 899.7(8)
_cod_original_sg_symbol_H-M 'C 2/m'
_cod_database_code 7032999

loop_
_symmetry_equiv_pos_as_xyz
'x, y, z'
'-x, y, -z'
'x+1/2, y+1/2, z'
'-x+1/2, y+1/2, -z'
'-x, -y, -z'
'x, -y, z'
'-x+1/2, -y+1/2, -z'
'x+1/2, -y+1/2, z'

loop_
_atom_site_label
_atom_site_type_symbol
_atom_site_fract_x
_atom_site_fract_y
_atom_site_fract_z
_atom_site_U_iso_or_equiv
_atom_site_adp_type
_atom_site_occupancy
_atom_site_symmetry_multiplicity
_atom_site_calc_flag
_atom_site_refinement_flags
C1 C 0.2497(10) 0.0000 0.248(2) 0.025(4) Uani 1 2 d SDU
H1C H 0.1949 0.0000 0.2372 0.030 Uiso 0.30(2) 2 d SPR
H1A H 0.1948 0.0000 0.2538 0.030 Uiso 0.70(2) 2 d SPR
C3 C 0.3760(9) 0.0000 0.163(2) 0.015(3) Uani 1 2 d SDU
H3B H 0.4211 0.0000 0.0842 0.018 Uiso 0.30(2) 2 d SPR
H3A H 0.4240 0.0000 0.0959 0.018 Uiso 0.70(2) 2 d SPR
C2 C 0.3760(9) 0.0000 0.352(2) 0.023(4) Uani 1 2 d SDU
H2C H 0.4231 0.0000 0.4250 0.028 Uiso 0.30(2) 2 d SPR
H2A H 0.4201 0.0000 0.4363 0.028 Uiso 0.70(2) 2 d SPR
N1 N 0.2968(10) 0.0000 0.413(3) 0.027(3) Uani 0.70(2) 2 d SPDU
H1B H 0.2807 0.0000 0.5368 0.032 Uiso 0.70(2) 2 d SPR
S1 S 0.2984(4) 0.0000 0.0404(12) 0.030(2) Uani 0.70(2) 2 d SPDU
S2 S 0.2962(8) 0.0000 0.459(2) 0.027(3) Uani 0.30(2) 2 d SPDU
N2 N 0.2981(12) 0.0000 0.087(4) 0.030(2) Uani 0.30(2) 2 d SPDU
H2B H 0.2837 0.0000 -0.0391 0.036 Uiso 0.30(2) 2 d SPR
Cd1 Cd 0.0000 0.0000 0.5000 0.0076(5) Uani 1 4 d S
Cd2 Cd 0.0000 0.0000 0.0000 0.0075(5) Uani 1 4 d S
Br2 Br 0.12486(10) 0.0000 0.7549(3) 0.0113(5) Uani 1 2 d S
Br1 Br 0.06089(8) 0.25218(14) 0.2530(2) 0.0088(4) Uani 1 1 d .

loop_
_atom_site_aniso_label
_atom_site_aniso_U_11
_atom_site_aniso_U_22
_atom_site_aniso_U_33
_atom_site_aniso_U_23
_atom_site_aniso_U_13
_atom_site_aniso_U_12
C1 0.017(6) 0.035(10) 0.022(7) 0.000 0.004(5) 0.000
C3 0.018(6) 0.010(8) 0.018(7) 0.000 0.005(5) 0.000
C2 0.019(6) 0.037(11) 0.013(7) 0.000 0.004(5) 0.000
N1 0.012(5) 0.044(7) 0.025(5) 0.000 0.005(4) 0.000
S1 0.021(4) 0.050(5) 0.020(4) 0.000 -0.002(3) 0.000
S2 0.012(5) 0.044(7) 0.025(5) 0.000 0.005(4) 0.000
N2 0.021(4) 0.050(5) 0.020(4) 0.000 -0.002(3) 0.000
Cd1 0.0106(9) 0.0037(9) 0.0084(10) 0.000 -0.0012(7) 0.000
Cd2 0.0113(9) 0.0040(9) 0.0071(10) 0.000 -0.0012(7) 0.000
Br2 0.0081(8) 0.0103(9) 0.0154(11) 0.000 -0.0007(7) 0.000
Br1 0.0135(7) 0.0019(6) 0.0109(8) 0.0000(4) -0.0017(5) -0.0026(4)

loop_
_atom_type_symbol
_atom_type_description
_atom_type_scat_dispersion_real
_atom_type_scat_dispersion_imag
_atom_type_scat_source
C C 0.0033 0.0016 'International Tables Vol C Tables 4.2.6.8 and 6.1.1.4'
H H 0.0000 0.0000 'International Tables Vol C Tables 4.2.6.8 and 6.1.1.4'
N N 0.0061 0.0033 'International Tables Vol C Tables 4.2.6.8 and 6.1.1.4'
S S 0.1246 0.1234 'International Tables Vol C Tables 4.2.6.8 and 6.1.1.4'
Br Br -0.2901 2.4595 'International Tables Vol C Tables 4.2.6.8 and 6.1.1.4'
Cd Cd -0.8075 1.2024 'International Tables Vol C Tables 4.2.6.8 and 6.1.1.4'

loop_
_geom_angle_atom_site_label_1
_geom_angle_atom_site_label_2
_geom_angle_atom_site_label_3
_geom_angle
_geom_angle_site_symmetry_1
_geom_angle_site_symmetry_3
N1 C1 N2 106.8(19) . .
N1 C1 S2 6.9(11) . .
N2 C1 S2 113.6(16) . .
N1 C1 S1 113.2(15) . .
N2 C1 S1 6.4(11) . .
S2 C1 S1 120.1(12) . .
N1 C1 H1C 130.2 . .
N2 C1 H1C 123.1 . .
S2 C1 H1C 123.3 . .
S1 C1 H1C 116.6 . .
N1 C1 H1A 123.4 . .
N2 C1 H1A 129.9 . .
S2 C1 H1A 116.5 . .
S1 C1 H1A 123.4 . .
H1C C1 H1A 6.8 . .
C2 C3 N2 110.5(19) . .
C2 C3 S1 121.5(15) . .
N2 C3 S1 10.9(10) . .
C2 C3 H3B 124.8 . .
N2 C3 H3B 124.7 . .
S1 C3 H3B 113.7 . .
C2 C3 H3A 119.2 . .
N2 C3 H3A 130.3 . .
S1 C3 H3A 119.4 . .
H3B C3 H3A 5.6 . .
C3 C2 N1 107.4(18) . .
C3 C2 S2 118.4(16) . .
N1 C2 S2 11.0(10) . .
C3 C2 H2C 120.9 . .
N1 C2 H2C 131.7 . .
S2 C2 H2C 120.7 . .
C3 C2 H2A 126.6 . .
N1 C2 H2A 126.1 . .
S2 C2 H2A 115.1 . .
H2C C2 H2A 5.6 . .
C1 N1 C2 108.8(19) . .
C1 N1 H1B 125.6 . .
C2 N1 H1B 125.6 . .
C3 S1 C1 89.1(9) . .
C2 S2 C1 91.0(12) . .
C1 N2 C3 107(2) . .
C1 N2 H2B 126.6 . .
C3 N2 H2B 126.8 . .
Br1 Cd1 Br1 180.00(5) 6 2_556
Br1 Cd1 Br1 86.29(18) 6 .
Br1 Cd1 Br1 93.71(18) 2_556 .
Br1 Cd1 Br1 93.71(18) 6 5_556
Br1 Cd1 Br1 86.29(18) 2_556 5_556
Br1 Cd1 Br1 180.00(3) . 5_556
Br1 Cd1 Br2 94.81(14) 6 .
Br1 Cd1 Br2 85.19(14) 2_556 .
Br1 Cd1 Br2 94.81(14) . .
Br1 Cd1 Br2 85.19(14) 5_556 .
Br1 Cd1 Br2 85.19(14) 6 5_556
Br1 Cd1 Br2 94.81(14) 2_556 5_556
Br1 Cd1 Br2 85.19(14) . 5_556
Br1 Cd1 Br2 94.81(14) 5_556 5_556
Br2 Cd1 Br2 180.00(4) . 5_556
Br1 Cd1 Cd2 51.72(9) 6 .
Br1 Cd1 Cd2 128.28(9) 2_556 .
Br1 Cd1 Cd2 51.72(9) . .
Br1 Cd1 Cd2 128.28(9) 5_556 .
Br2 Cd1 Cd2 128.48(11) . .
Br2 Cd1 Cd2 51.52(11) 5_556 .
Br1 Cd1 Cd2 128.28(9) 6 1_556
Br1 Cd1 Cd2 51.72(9) 2_556 1_556
Br1 Cd1 Cd2 128.28(9) . 1_556
Br1 Cd1 Cd2 51.72(9) 5_556 1_556
Br2 Cd1 Cd2 51.52(11) . 1_556
Br2 Cd1 Cd2 128.48(11) 5_556 1_556
Cd2 Cd1 Cd2 180.0 . 1_556
Br2 Cd2 Br2 180.00(4) 5_556 1_554
Br2 Cd2 Br1 85.25(14) 5_556 .
Br2 Cd2 Br1 94.75(14) 1_554 .
Br2 Cd2 Br1 94.75(14) 5_556 5
Br2 Cd2 Br1 85.25(14) 1_554 5
Br1 Cd2 Br1 180.00(8) . 5
Br2 Cd2 Br1 85.25(14) 5_556 6
Br2 Cd2 Br1 94.75(14) 1_554 6
Br1 Cd2 Br1 85.78(18) . 6
Br1 Cd2 Br1 94.22(18) 5 6
Br2 Cd2 Br1 94.75(14) 5_556 2
Br2 Cd2 Br1 85.25(14) 1_554 2
Br1 Cd2 Br1 94.22(18) . 2
Br1 Cd2 Br1 85.78(18) 5 2
Br1 Cd2 Br1 180.00(6) 6 2
Br2 Cd2 Cd1 51.94(10) 5_556 .
Br2 Cd2 Cd1 128.06(10) 1_554 .
Br1 Cd2 Cd1 51.37(9) . .
Br1 Cd2 Cd1 128.63(9) 5 .
Br1 Cd2 Cd1 51.37(9) 6 .
Br1 Cd2 Cd1 128.63(9) 2 .
Br2 Cd2 Cd1 128.06(10) 5_556 1_554
Br2 Cd2 Cd1 51.94(10) 1_554 1_554
Br1 Cd2 Cd1 128.63(9) . 1_554
Br1 Cd2 Cd1 51.37(9) 5 1_554
Br1 Cd2 Cd1 128.63(9) 6 1_554
Br1 Cd2 Cd1 51.37(9) 2 1_554
Cd1 Cd2 Cd1 180.0 . 1_554
Cd2 Br2 Cd1 76.54(19) 1_556 .
Cd1 Br1 Cd2 76.91(17) . .

loop_
_geom_bond_atom_site_label_1
_geom_bond_atom_site_label_2
_geom_bond_distance
_geom_bond_site_symmetry_2
C1 N1 1.395(18) .
C1 N2 1.40(2) .
C1 S2 1.659(17) .
C1 S1 1.671(15) .
C1 H1C 0.9600 .
C1 H1A 0.9601 .
C3 C2 1.304(16) .
C3 N2 1.45(2) .
C3 S1 1.589(15) .
C3 H3B 0.9600 .
C3 H3A 0.9600 .
C2 N1 1.448(18) .
C2 S2 1.583(17) .
C2 H2C 0.9601 .
C2 H2A 0.9601 .
N1 H1B 0.8999 .
N2 H2B 0.8999 .
Cd1 Br1 2.760(4) 6
Cd1 Br1 2.760(4) 2_556
Cd1 Br1 2.760(4) .
Cd1 Br1 2.760(4) 5_556
Cd1 Br2 2.786(5) .
Cd1 Br2 2.786(5) 5_556
Cd1 Cd2 3.441(8) .
Cd1 Cd2 3.441(8) 1_556
Cd2 Br2 2.770(5) 5_556
Cd2 Br2 2.770(5) 1_554
Cd2 Br1 2.773(4) .
Cd2 Br1 2.773(4) 5
Cd2 Br1 2.773(4) 6
Cd2 Br1 2.773(4) 2
Cd2 Cd1 3.441(8) 1_554
Br2 Cd2 2.770(5) 1_556
